data_7204270
loop_
_publ_author_name
'Patrick D. Bailey'
'Neill Bannister'
'Marine Bernad'
'Sophie Blanchard'
'Andrew N. Boa'

_publ_section_title
;
 Synthesis of conformationally constrained amino acid and peptide
 derivatives
;
_journal_issue 24
_journal_name_full 'J. Chem. Soc., Perkin Trans. 1'
_journal_page_first 3245
_journal_page_last 3251
_journal_paper_doi 10.1039/b108872f
_journal_year 2001
_chemical_formula_sum 'C20 H22 N2 O3'
_chemical_formula_weight 338.40
_chemical_name_systematic
; 
? 
;
_space_group_IT_number 14
_symmetry_cell_setting monoclinic
_symmetry_space_group_name_Hall '-P 2ybc'
_symmetry_space_group_name_H-M 'P 1 21/c 1'
_atom_sites_solution_hydrogens geom
_atom_sites_solution_primary direct
_atom_sites_solution_secondary difmap
_audit_creation_method SHELXL
_cell_angle_alpha 90.00
_cell_angle_beta 103.540(10)
_cell_angle_gamma 90.00
_cell_formula_units_Z 4
_cell_length_a 8.8130(10)
_cell_length_b 11.418(2)
_cell_length_c 18.102(2)
_cell_measurement_reflns_used 42
_cell_measurement_temperature 293(2)
_cell_measurement_theta_max 25.021
_cell_measurement_theta_min 9.378
_cell_volume 1770.9(4)
_computing_cell_refinement 'Siemens XSCANS'
_computing_data_collection 'Siemens XSCANS'
_computing_data_reduction 'Siemens XSCANS'
_computing_molecular_graphics 'Siemens SHELXTL'
_computing_publication_material 'Siemens SHELXTL'
_computing_structure_refinement 'SHELXL-93 (Sheldrick, 1993)'
_computing_structure_solution 'SHELXS-86 (Sheldrick, 1990)'
_diffrn_ambient_temperature 293(2)
_diffrn_measurement_device 'Siemens P4'
_diffrn_measurement_method '\w scans'
_diffrn_radiation_monochromator graphite
_diffrn_radiation_source 'fine-focus sealed tube'
_diffrn_radiation_type MoK\a
_diffrn_radiation_wavelength 0.71073
_diffrn_reflns_av_R_equivalents 0.0230
_diffrn_reflns_av_sigmaI/netI 0.0336
_diffrn_reflns_limit_h_max 10
_diffrn_reflns_limit_h_min -1
_diffrn_reflns_limit_k_max 1
_diffrn_reflns_limit_k_min -13
_diffrn_reflns_limit_l_max 21
_diffrn_reflns_limit_l_min -21
_diffrn_reflns_number 4173
_diffrn_reflns_theta_max 25.00
_diffrn_reflns_theta_min 2.13
_diffrn_standards_interval_count 97
_diffrn_standards_number 3
_exptl_absorpt_coefficient_mu 0.086
_exptl_absorpt_correction_type none
_exptl_crystal_colour colourless
_exptl_crystal_density_diffrn 1.269
_exptl_crystal_density_meas ?
_exptl_crystal_description plate
_exptl_crystal_F_000 720
_exptl_crystal_size_max 0.80
_exptl_crystal_size_mid 0.52
_exptl_crystal_size_min 0.16
_refine_diff_density_max 0.187
_refine_diff_density_min -0.165
_refine_diff_density_rms 0.036
_refine_ls_extinction_method none
_refine_ls_goodness_of_fit_all 1.022
_refine_ls_goodness_of_fit_obs 1.046
_refine_ls_hydrogen_treatment constr
_refine_ls_matrix_type full
_refine_ls_number_parameters 226
_refine_ls_number_reflns 3115
_refine_ls_number_restraints 0
_refine_ls_restrained_S_all 1.022
_refine_ls_restrained_S_obs 1.046
_refine_ls_R_factor_all 0.0476
_refine_ls_R_factor_obs 0.0372
_refine_ls_shift/esd_max 0.000
_refine_ls_shift/esd_mean 0.000
_refine_ls_structure_factor_coef Fsqd
_refine_ls_weighting_details 'w=1/[\s^2^(Fo^2^)+(0.0409P)^2^+0.5440P] where P=(Fo^2^+2Fc^2^)/3'
_refine_ls_weighting_scheme calc
_refine_ls_wR_factor_all 0.1010
_refine_ls_wR_factor_obs 0.0933
_reflns_number_observed 2579
_reflns_number_total 3115
_reflns_observed_criterion >2sigma(I)
_cod_data_source_file b108872f.txt
_cod_data_source_block 23
_cod_depositor_comments
;
The following automatic conversions were performed:
'_symmetry_cell_setting' value 'Monoclinic' changed to 'monoclinic'
according to '/home/saulius/struct/CIF-dictionaries/cif_core.dic'
dictionary named 'cif_core.dic' version 2.4.1 from 2010-06-29.

Automatic conversion script
Id: cif_fix_enum 1527 2010-12-29 10:47:43Z saulius 

The following automatic conversions were performed:

'_refine_ls_weighting_scheme' value 'calc
w=1/[\s^2^(Fo^2^)+(0.0409P)^2^+0.5440P] where P=(Fo^2^+2Fc^2^)/3' was
changed to 'calc'. New tag '_refine_ls_weighting_details' was
created. The value of the new tag was set to
'w=1/[\s^2^(Fo^2^)+(0.0409P)^2^+0.5440P] where P=(Fo^2^+2Fc^2^)/3'.

Automatic conversion script
Id: cif_fix_values 3143 2015-03-26 13:38:13Z robertas 
;
_cod_original_sg_symbol_H-M P2(1)/c
_cod_database_code 7204270

loop_
_symmetry_equiv_pos_as_xyz
'x, y, z'
'-x, y+1/2, -z+1/2'
'-x, -y, -z'
'x, -y-1/2, z-1/2'

loop_
_atom_site_aniso_label
_atom_site_aniso_U_11
_atom_site_aniso_U_22
_atom_site_aniso_U_33
_atom_site_aniso_U_23
_atom_site_aniso_U_13
_atom_site_aniso_U_12
N1 0.0285(6) 0.0218(6) 0.0225(6) -0.0018(5) 0.0066(5) -0.0023(5)
N2 0.0282(6) 0.0226(6) 0.0243(6) 0.0035(5) 0.0089(5) 0.0016(5)
O2 0.0321(6) 0.0318(6) 0.0275(5) -0.0011(4) 0.0106(4) 0.0049(5)
O3 0.0644(8) 0.0250(6) 0.0579(8) -0.0140(6) 0.0323(7) -0.0058(6)
O4 0.0438(6) 0.0358(6) 0.0367(6) -0.0027(5) 0.0213(5) 0.0045(5)
C1 0.0298(7) 0.0198(7) 0.0239(7) 0.0000(6) 0.0064(6) 0.0033(6)
C2 0.0256(7) 0.0243(7) 0.0172(6) 0.0000(5) 0.0013(5) 0.0032(6)
C3 0.0360(8) 0.0252(8) 0.0259(7) -0.0044(6) 0.0089(6) 0.0006(6)
C4 0.0314(7) 0.0273(7) 0.0209(7) 0.0003(6) 0.0072(6) 0.0051(6)
C5 0.0344(8) 0.0218(7) 0.0286(7) -0.0041(6) 0.0068(6) -0.0007(6)
C6 0.0301(8) 0.0270(8) 0.0317(8) -0.0043(6) 0.0023(6) -0.0004(6)
C7 0.0372(8) 0.0386(9) 0.0335(8) 0.0013(7) 0.0030(7) -0.0044(7)
C8 0.0303(8) 0.0287(8) 0.0310(8) -0.0043(6) 0.0079(6) -0.0073(6)
C9 0.0354(8) 0.0250(7) 0.0355(8) 0.0008(6) 0.0136(7) -0.0028(6)
C10 0.0426(9) 0.0316(8) 0.0350(8) 0.0079(7) 0.0071(7) -0.0001(7)
C11 0.0383(8) 0.0280(8) 0.0353(8) 0.0073(7) 0.0166(7) -0.0005(7)
C12 0.0349(8) 0.0368(9) 0.0472(9) 0.0071(8) 0.0180(7) 0.0025(7)
C13 0.0381(10) 0.0505(11) 0.0661(13) -0.0046(10) 0.0169(9) -0.0041(9)
C14 0.0345(8) 0.0230(7) 0.0295(7) 0.0032(6) 0.0071(6) 0.0055(6)
C15 0.0319(8) 0.0257(7) 0.0251(7) 0.0068(6) 0.0040(6) 0.0102(6)
C16 0.0336(8) 0.0340(8) 0.0300(8) 0.0070(7) 0.0061(6) 0.0075(7)
C17 0.0387(9) 0.0337(9) 0.0436(10) 0.0052(8) -0.0047(8) 0.0041(7)
C18 0.0523(11) 0.0414(10) 0.0350(9) -0.0080(8) -0.0091(8) 0.0158(9)
C19 0.0542(11) 0.0592(12) 0.0246(8) 0.0009(8) 0.0067(7) 0.0252(9)
C20 0.0373(8) 0.0448(10) 0.0288(8) 0.0093(7) 0.0076(7) 0.0125(8)

loop_
_atom_site_label
_atom_site_type_symbol
_atom_site_fract_x
_atom_site_fract_y
_atom_site_fract_z
_atom_site_U_iso_or_equiv
_atom_site_thermal_displace_type
_atom_site_occupancy
_atom_site_calc_flag
_atom_site_refinement_flags
_atom_site_disorder_group
N1 N 0.26157(14) 0.39963(10) 0.12165(6) 0.0242(3) Uani 1 d . .
N2 N 0.04310(14) 0.24514(10) 0.16142(6) 0.0246(3) Uani 1 d . .
O2 O 0.36076(12) 0.25168(9) 0.06510(6) 0.0299(3) Uani 1 d . .
O3 O 0.1558(2) 0.54351(10) 0.17931(7) 0.0461(3) Uani 1 d . .
O4 O -0.04774(13) 0.39581(10) 0.22044(6) 0.0368(3) Uani 1 d . .
C1 C 0.1622(2) 0.19323(12) 0.12595(8) 0.0245(3) Uani 1 d . .
C2 C 0.2679(2) 0.28356(12) 0.10082(7) 0.0230(3) Uani 1 d . .
C3 C 0.1589(2) 0.44188(13) 0.16259(8) 0.0288(3) Uani 1 d . .
C4 C 0.0432(2) 0.35650(13) 0.18498(8) 0.0263(3) Uani 1 d . .
C5 C 0.0822(2) 0.12315(13) 0.05427(8) 0.0284(3) Uani 1 d . .
H5A H 0.1617(2) 0.08453(13) 0.03401(8) 0.034 Uiso 1 calc R .
H5B H 0.0170(2) 0.06289(13) 0.06864(8) 0.034 Uiso 1 calc R .
C6 C -0.0164(2) 0.19790(13) -0.00683(9) 0.0304(3) Uani 1 d . .
H6A H -0.0956(2) 0.24162(13) 0.00582(9) 0.037 Uiso 1 calc R .
C7 C 0.0009(2) 0.20626(15) -0.07690(9) 0.0373(4) Uani 1 d . .
H7A H 0.0789(2) 0.16386(15) -0.09169(9) 0.045 Uiso 1 calc R .
H7B H -0.0648(2) 0.25457(15) -0.11162(9) 0.045 Uiso 1 calc R .
C8 C 0.3755(2) 0.48209(13) 0.10250(8) 0.0299(3) Uani 1 d . .
H8A H 0.4747(2) 0.44226(13) 0.10822(8) 0.036 Uiso 1 calc R .
H8B H 0.3908(2) 0.54651(13) 0.13842(8) 0.036 Uiso 1 calc R .
C9 C 0.3274(2) 0.53069(13) 0.02362(9) 0.0311(3) Uani 1 d . .
H9A H 0.3910(2) 0.58876(13) 0.01104(9) 0.037 Uiso 1 calc R .
C10 C 0.2057(2) 0.50034(14) -0.02956(9) 0.0367(4) Uani 1 d . .
H10A H 0.1383(2) 0.44268(14) -0.02000(9) 0.044 Uiso 1 calc R .
H10B H 0.1867(2) 0.53644(14) -0.07689(9) 0.044 Uiso 1 calc R .
C11 C -0.0735(2) 0.16683(14) 0.18309(9) 0.0325(3) Uani 1 d . .
H11A H -0.0872(2) 0.18986(14) 0.23270(9) 0.039 Uiso 1 calc R .
H11B H -0.0339(2) 0.08723(14) 0.18708(9) 0.039 Uiso 1 calc R .
C12 C -0.2287(2) 0.1696(2) 0.12733(10) 0.0382(4) Uani 1 d . .
H12A H -0.2691(2) 0.2424(2) 0.10969(10) 0.046 Uiso 1 calc R .
C13 C -0.3114(2) 0.0764(2) 0.10172(12) 0.0508(5) Uani 1 d . .
H13A H -0.2743(2) 0.0024(2) 0.11821(12) 0.061 Uiso 1 calc R .
H13B H -0.4070(2) 0.0844(2) 0.06708(12) 0.061 Uiso 1 calc R .
C14 C 0.2731(2) 0.11218(13) 0.18403(8) 0.0290(3) Uani 1 d . .
H14A H 0.2118(2) 0.05114(13) 0.20038(8) 0.035 Uiso 1 calc R .
H14B H 0.3462(2) 0.07478(13) 0.15893(8) 0.035 Uiso 1 calc R .
C15 C 0.3634(2) 0.17745(13) 0.25301(8) 0.0280(3) Uani 1 d . .
C16 C 0.5039(2) 0.23203(14) 0.25159(9) 0.0328(4) Uani 1 d . .
H16A H 0.5434(2) 0.22594(14) 0.20837(9) 0.039 Uiso 1 calc R .
C17 C 0.5861(2) 0.29534(15) 0.31352(10) 0.0410(4) Uani 1 d . .
H17A H 0.6792(2) 0.33218(15) 0.31147(10) 0.049 Uiso 1 calc R .
C18 C 0.5294(2) 0.3035(2) 0.37810(10) 0.0461(5) Uani 1 d . .
H18A H 0.5843(2) 0.3457(2) 0.41979(10) 0.055 Uiso 1 calc R .
C19 C 0.3915(2) 0.2491(2) 0.38085(9) 0.0464(5) Uani 1 d . .
H19A H 0.3539(2) 0.2542(2) 0.42468(9) 0.056 Uiso 1 calc R .
C20 C 0.3078(2) 0.1867(2) 0.31860(9) 0.0370(4) Uani 1 d . .
H20A H 0.2141(2) 0.1509(2) 0.32084(9) 0.044 Uiso 1 calc R .

loop_
_atom_type_symbol
_atom_type_description
_atom_type_scat_dispersion_real
_atom_type_scat_dispersion_imag
_atom_type_scat_source
C C 0.0033 0.0016 'International Tables Vol C Tables 4.2.6.8 and 6.1.1.4'
H H 0.0000 0.0000 'International Tables Vol C Tables 4.2.6.8 and 6.1.1.4'
O O 0.0106 0.0060 'International Tables Vol C Tables 4.2.6.8 and 6.1.1.4'
N N 0.0061 0.0033 'International Tables Vol C Tables 4.2.6.8 and 6.1.1.4'

loop_
_geom_angle_atom_site_label_1
_geom_angle_atom_site_label_2
_geom_angle_atom_site_label_3
_geom_angle
_geom_angle_site_symmetry_1
_geom_angle_site_symmetry_3
_geom_angle_publ_flag
C2 N1 C3 123.59(12) . . ?
C2 N1 C8 118.34(12) . . ?
C3 N1 C8 118.00(12) . . ?
C4 N2 C1 124.83(12) . . ?
C4 N2 C11 115.90(12) . . ?
C1 N2 C11 118.69(11) . . ?
N2 C1 C2 113.78(11) . . ?
N2 C1 C5 109.96(11) . . ?
C2 C1 C5 106.82(11) . . ?
N2 C1 C14 109.99(11) . . ?
C2 C1 C14 105.74(11) . . ?
C5 C1 C14 110.43(11) . . ?
O2 C2 N1 120.57(13) . . ?
O2 C2 C1 119.40(13) . . ?
N1 C2 C1 119.97(12) . . ?
O3 C3 N1 121.89(14) . . ?
O3 C3 C4 119.47(14) . . ?
N1 C3 C4 118.62(12) . . ?
O4 C4 N2 124.25(14) . . ?
O4 C4 C3 117.62(13) . . ?
N2 C4 C3 118.04(12) . . ?
C6 C5 C1 113.28(12) . . ?
C7 C6 C5 125.00(15) . . ?
N1 C8 C9 113.86(12) . . ?
C10 C9 C8 127.08(14) . . ?
N2 C11 C12 112.87(12) . . ?
C13 C12 C11 124.4(2) . . ?
C15 C14 C1 112.95(12) . . ?
C20 C15 C16 118.35(15) . . ?
C20 C15 C14 121.37(14) . . ?
C16 C15 C14 120.27(14) . . ?
C17 C16 C15 121.1(2) . . ?
C18 C17 C16 119.8(2) . . ?
C19 C18 C17 120.0(2) . . ?
C18 C19 C20 120.5(2) . . ?
C19 C20 C15 120.3(2) . . ?

loop_
_geom_bond_atom_site_label_1
_geom_bond_atom_site_label_2
_geom_bond_distance
_geom_bond_site_symmetry_2
_geom_bond_publ_flag
N1 C2 1.383(2) . ?
N1 C3 1.384(2) . ?
N1 C8 1.475(2) . ?
N2 C4 1.341(2) . ?
N2 C1 1.477(2) . ?
N2 C11 1.482(2) . ?
O2 C2 1.212(2) . ?
O3 C3 1.201(2) . ?
O4 C4 1.224(2) . ?
C1 C2 1.528(2) . ?
C1 C5 1.547(2) . ?
C1 C14 1.561(2) . ?
C3 C4 1.532(2) . ?
C5 C6 1.502(2) . ?
C6 C7 1.316(2) . ?
C8 C9 1.498(2) . ?
C9 C10 1.309(2) . ?
C11 C12 1.498(2) . ?
C12 C13 1.312(3) . ?
C14 C15 1.511(2) . ?
C15 C20 1.391(2) . ?
C15 C16 1.392(2) . ?
C16 C17 1.387(2) . ?
C17 C18 1.378(3) . ?
C18 C19 1.376(3) . ?
C19 C20 1.390(3) . ?
